data_4066333
loop_
_publ_author_name
'Limburg, Carolin'
'L\"onnecke, Peter'
'G\'omez-Ruiz, Santiago'
'Hey-Hawkins, Evamarie'

_publ_section_title
;
 Synthesis of Racemic Aminoalkylferrocenyldichlorophosphanes and
 -dialkylphosphonites and Their Conversion to Primary Phosphanes&#x2020;
;
_journal_issue 21
_journal_name_full Organometallics
_journal_page_first 5427
_journal_paper_doi 10.1021/om1004012
_journal_volume 29
_journal_year 2010
_chemical_formula_sum 'C25 H25 Cl2 Fe N P2'
_chemical_formula_weight 528.15
_chemical_name_systematic
;
 ?
;
_space_group_IT_number 14
_symmetry_cell_setting monoclinic
_symmetry_space_group_name_Hall '-P 2yn'
_symmetry_space_group_name_H-M 'P 1 21/n 1'
_atom_sites_solution_hydrogens geom
_atom_sites_solution_primary direct
_atom_sites_solution_secondary difmap
_audit_creation_method SHELXL-97
_cell_angle_alpha 90.00
_cell_angle_beta 97.079(3)
_cell_angle_gamma 90.00
_cell_formula_units_Z 4
_cell_length_a 8.8526(3)
_cell_length_b 9.7236(3)
_cell_length_c 28.5180(7)
_cell_measurement_reflns_used 7645
_cell_measurement_temperature 130(2)
_cell_measurement_theta_max 32.3300
_cell_measurement_theta_min 2.8676
_cell_volume 2436.09(13)
_computing_cell_refinement
;
        CrysAlisPro, Oxford Diffraction Ltd.,
        Version 1.171.33.31 (release 08-01-2009 CrysAlis171 .NET)
        (compiled Jan  8 2009,16:24:04)
;
_computing_data_collection
;
        CrysAlisPro, Oxford Diffraction Ltd.,
        Version 1.171.33.31 (release 08-01-2009 CrysAlis171 .NET)
        (compiled Jan  8 2009,16:24:04)
;
_computing_data_reduction
;
        CrysAlisPro, Oxford Diffraction Ltd.,
        Version 1.171.33.31 (release 08-01-2009 CrysAlis171 .NET)
        (compiled Jan  8 2009,16:24:04)
;
_computing_molecular_graphics
;
 ORTEP3 for Windows
 L. J. Farrugia, J. Appl. Crystallogr. 1997, 30, 565.
;
_computing_publication_material
;
 WINGX
 L.J. Farrugia,
 J. Appl. Cryst., 1999, 32, 837-838.
;
_computing_structure_refinement 'SHELXL-97 (Sheldrick, 1997)'
_computing_structure_solution
;
 SIR92
 A. Altomare, G. Cascarano, C. Giacovazzo and A. Guagliardi,
 J. Appl. Crystallogr. 1993, 26, 343-350.
;
_diffrn_ambient_temperature 130(2)
_diffrn_detector_area_resol_mean 16.3560
_diffrn_measured_fraction_theta_full 0.999
_diffrn_measured_fraction_theta_max 0.999
_diffrn_measurement_device_type 'Goniometer KM4/Xcalibur, detector: Sapphire3'
_diffrn_measurement_method '\w scans'
_diffrn_radiation_monochromator graphite
_diffrn_radiation_source 'fine-focus sealed tube'
_diffrn_radiation_type MoK\a
_diffrn_radiation_wavelength 0.71073
_diffrn_reflns_av_R_equivalents 0.0554
_diffrn_reflns_av_sigmaI/netI 0.0890
_diffrn_reflns_limit_h_max 12
_diffrn_reflns_limit_h_min -12
_diffrn_reflns_limit_k_max 13
_diffrn_reflns_limit_k_min -13
_diffrn_reflns_limit_l_max 40
_diffrn_reflns_limit_l_min -40
_diffrn_reflns_number 27233
_diffrn_reflns_theta_full 30.51
_diffrn_reflns_theta_max 30.51
_diffrn_reflns_theta_min 2.88
_exptl_absorpt_coefficient_mu 0.983
_exptl_absorpt_correction_T_max 1.00000
_exptl_absorpt_correction_T_min 0.93329
_exptl_absorpt_correction_type multi-scan
_exptl_absorpt_process_details
;
CrysAlis RED, Oxford Diffraction Ltd.,
Version 1.171.33.31 (release 08-01-2009 CrysAlis171 .NET)
(compiled Jan  8 2009,16:24:04)
Empirical absorption correction using spherical harmonics,
 implemented in SCALE3 ABSPACK scaling algorithm.
;
_exptl_crystal_colour orange
_exptl_crystal_density_diffrn 1.440
_exptl_crystal_density_method 'not measured'
_exptl_crystal_description 'needles or rods'
_exptl_crystal_F_000 1088
_exptl_crystal_size_max 0.4
_exptl_crystal_size_mid 0.15
_exptl_crystal_size_min 0.05
_refine_diff_density_max 0.614
_refine_diff_density_min -0.365
_refine_diff_density_rms 0.069
_refine_ls_extinction_method none
_refine_ls_goodness_of_fit_ref 0.903
_refine_ls_hydrogen_treatment constr
_refine_ls_matrix_type full
_refine_ls_number_parameters 282
_refine_ls_number_reflns 7435
_refine_ls_number_restraints 0
_refine_ls_restrained_S_all 0.903
_refine_ls_R_factor_all 0.1005
_refine_ls_R_factor_gt 0.0460
_refine_ls_shift/su_max 0.001
_refine_ls_shift/su_mean 0.000
_refine_ls_structure_factor_coef Fsqd
_refine_ls_weighting_details 'calc w=1/[\s^2^(Fo^2^)+(0.0362P)^2^+0.0000P] where P=(Fo^2^+2Fc^2^)/3'
_refine_ls_weighting_scheme calc
_refine_ls_wR_factor_gt 0.0761
_refine_ls_wR_factor_ref 0.0856
_reflns_number_gt 4467
_reflns_number_total 7435
_reflns_threshold_expression >2\s(I)
_cod_data_source_file om1004012_si_001.cif
_cod_data_source_block x0686fin
_cod_depositor_comments
;
The following automatic conversions were performed:

'_symmetry_cell_setting' value 'Monoclinic' changed to 'monoclinic'
according to /home/saulius/struct/CIF-dictionaries/cif_core.dic
dictionary named 'cif_core.dic' version 2.4.1 from 2010-06-29.

Automatic conversion script
Id: cif_fix_values 1715 2011-07-08 13:25:40Z adriana 
;
_cod_original_sg_symbol_H-M P2(1)/n
_cod_database_code 4066333

loop_
_symmetry_equiv_pos_as_xyz
'x, y, z'
'-x+1/2, y+1/2, -z+1/2'
'-x, -y, -z'
'x-1/2, -y-1/2, z-1/2'

loop_
_atom_site_label
_atom_site_type_symbol
_atom_site_fract_x
_atom_site_fract_y
_atom_site_fract_z
_atom_site_U_iso_or_equiv
_atom_site_adp_type
_atom_site_occupancy
_atom_site_symmetry_multiplicity
_atom_site_calc_flag
_atom_site_refinement_flags
Fe1 Fe 0.71559(3) 0.02448(4) 0.372891(10) 0.02078(9) Uani 1 1 d .
Cl1 Cl 0.52535(7) 0.09893(7) 0.24476(2) 0.03544(16) Uani 1 1 d .
Cl2 Cl 0.81273(8) -0.01533(7) 0.20430(2) 0.03923(17) Uani 1 1 d .
P1 P 0.76571(7) 0.10845(7) 0.26074(2) 0.02583(15) Uani 1 1 d .
P2 P 1.02312(7) -0.13766(7) 0.43212(2) 0.02308(14) Uani 1 1 d .
N1 N 1.0646(2) 0.0959(2) 0.29049(7) 0.0272(5) Uani 1 1 d .
C1 C 0.7820(2) -0.0148(2) 0.30815(7) 0.0212(5) Uani 1 1 d .
C2 C 0.9112(2) -0.0080(2) 0.34411(7) 0.0214(5) Uani 1 1 d .
C3 C 0.8930(2) -0.1134(2) 0.37828(7) 0.0195(5) Uani 1 1 d .
C4 C 0.7523(2) -0.1811(2) 0.36328(7) 0.0212(5) Uani 1 1 d .
H4 H 0.7111 -0.2551 0.3793 0.025 Uiso 1 1 calc R
C5 C 0.6843(2) -0.1211(2) 0.32099(7) 0.0215(5) Uani 1 1 d .
H5 H 0.5896 -0.1470 0.3039 0.026 Uiso 1 1 calc R
C6 C 0.5722(3) 0.1906(3) 0.36846(9) 0.0394(7) Uani 1 1 d .
H6 H 0.5291 0.2348 0.3402 0.047 Uiso 1 1 calc R
C7 C 0.7125(3) 0.2240(3) 0.39518(9) 0.0367(6) Uani 1 1 d .
H7 H 0.7806 0.2942 0.3880 0.044 Uiso 1 1 calc R
C8 C 0.7333(3) 0.1346(3) 0.43429(8) 0.0330(6) Uani 1 1 d .
H8 H 0.8180 0.1341 0.4583 0.040 Uiso 1 1 calc R
C9 C 0.6069(3) 0.0460(3) 0.43170(8) 0.0336(6) Uani 1 1 d .
H9 H 0.5912 -0.0247 0.4536 0.040 Uiso 1 1 calc R
C10 C 0.5077(3) 0.0805(3) 0.39101(9) 0.0375(7) Uani 1 1 d .
H10 H 0.4135 0.0370 0.3806 0.045 Uiso 1 1 calc R
C11 C 1.0384(3) 0.0910(3) 0.34028(8) 0.0273(5) Uani 1 1 d .
H11A H 1.0109 0.1834 0.3511 0.033 Uiso 1 1 calc R
H11B H 1.1317 0.0601 0.3602 0.033 Uiso 1 1 calc R
C12 C 1.1435(3) -0.0278(3) 0.27782(9) 0.0365(6) Uani 1 1 d .
H12A H 1.1514 -0.0270 0.2438 0.055 Uiso 1 1 calc R
H12B H 1.0864 -0.1092 0.2857 0.055 Uiso 1 1 calc R
H12C H 1.2458 -0.0302 0.2954 0.055 Uiso 1 1 calc R
C13 C 1.1451(3) 0.2206(3) 0.27959(9) 0.0391(7) Uani 1 1 d .
H13A H 1.2444 0.2238 0.2990 0.059 Uiso 1 1 calc R
H13B H 1.0851 0.3013 0.2863 0.059 Uiso 1 1 calc R
H13C H 1.1599 0.2204 0.2461 0.059 Uiso 1 1 calc R
C14 C 1.1698(2) -0.2462(2) 0.41109(7) 0.0219(5) Uani 1 1 d .
C15 C 1.1453(3) -0.3327(3) 0.37212(8) 0.0322(6) Uani 1 1 d .
H15 H 1.0466 -0.3406 0.3550 0.039 Uiso 1 1 calc R
C16 C 1.2661(3) -0.4077(3) 0.35815(9) 0.0401(7) Uani 1 1 d .
H16 H 1.2490 -0.4667 0.3315 0.048 Uiso 1 1 calc R
C17 C 1.4099(3) -0.3977(3) 0.38246(9) 0.0371(7) Uani 1 1 d .
H17 H 1.4912 -0.4499 0.3728 0.044 Uiso 1 1 calc R
C18 C 1.4353(3) -0.3113(3) 0.42096(9) 0.0340(6) Uani 1 1 d .
H18 H 1.5345 -0.3035 0.4378 0.041 Uiso 1 1 calc R
C19 C 1.3156(3) -0.2360(3) 0.43510(8) 0.0270(5) Uani 1 1 d .
H19 H 1.3338 -0.1765 0.4616 0.032 Uiso 1 1 calc R
C20 C 0.9125(2) -0.2573(3) 0.46416(7) 0.0235(5) Uani 1 1 d .
C21 C 0.8508(3) -0.2033(3) 0.50284(8) 0.0322(6) Uani 1 1 d .
H21 H 0.8688 -0.1098 0.5114 0.039 Uiso 1 1 calc R
C22 C 0.7633(3) -0.2848(3) 0.52891(9) 0.0404(7) Uani 1 1 d .
H22 H 0.7212 -0.2469 0.5551 0.049 Uiso 1 1 calc R
C23 C 0.7373(3) -0.4196(3) 0.51694(9) 0.0400(7) Uani 1 1 d .
H23 H 0.6772 -0.4752 0.5348 0.048 Uiso 1 1 calc R
C24 C 0.7984(3) -0.4747(3) 0.47900(8) 0.0352(6) Uani 1 1 d .
H24 H 0.7805 -0.5685 0.4708 0.042 Uiso 1 1 calc R
C25 C 0.8856(3) -0.3943(3) 0.45266(8) 0.0297(6) Uani 1 1 d .
H25 H 0.9272 -0.4333 0.4265 0.036 Uiso 1 1 calc R

loop_
_atom_site_aniso_label
_atom_site_aniso_U_11
_atom_site_aniso_U_22
_atom_site_aniso_U_33
_atom_site_aniso_U_23
_atom_site_aniso_U_13
_atom_site_aniso_U_12
Fe1 0.01796(16) 0.02518(18) 0.01950(15) -0.00116(15) 0.00346(12) 0.00129(15)
Cl1 0.0297(3) 0.0448(4) 0.0299(3) 0.0065(3) -0.0041(2) 0.0036(3)
Cl2 0.0549(4) 0.0394(4) 0.0257(3) -0.0013(3) 0.0143(3) 0.0010(3)
P1 0.0300(3) 0.0252(4) 0.0230(3) 0.0031(3) 0.0060(3) 0.0011(3)
P2 0.0204(3) 0.0269(4) 0.0216(3) -0.0023(3) 0.0010(2) 0.0012(3)
N1 0.0248(10) 0.0238(11) 0.0351(11) 0.0035(9) 0.0120(9) -0.0028(9)
C1 0.0211(11) 0.0242(13) 0.0184(10) -0.0010(10) 0.0032(8) 0.0020(10)
C2 0.0189(11) 0.0239(13) 0.0220(10) -0.0036(9) 0.0045(8) 0.0003(10)
C3 0.0172(11) 0.0229(13) 0.0185(10) -0.0012(9) 0.0030(8) 0.0019(10)
C4 0.0223(12) 0.0205(12) 0.0215(11) -0.0010(9) 0.0054(9) -0.0045(10)
C5 0.0187(11) 0.0249(13) 0.0205(10) -0.0024(10) 0.0010(9) -0.0018(10)
C6 0.0445(17) 0.0409(18) 0.0334(14) -0.0012(13) 0.0071(12) 0.0219(14)
C7 0.0443(17) 0.0270(15) 0.0414(14) -0.0086(13) 0.0161(13) -0.0014(13)
C8 0.0320(14) 0.0411(17) 0.0257(12) -0.0118(12) 0.0026(10) 0.0060(13)
C9 0.0368(14) 0.0393(17) 0.0274(12) -0.0020(12) 0.0150(11) 0.0052(13)
C10 0.0223(13) 0.0531(19) 0.0380(14) -0.0103(14) 0.0068(11) 0.0077(13)
C11 0.0196(12) 0.0301(14) 0.0327(12) 0.0000(11) 0.0057(10) -0.0026(11)
C12 0.0336(14) 0.0335(15) 0.0460(15) 0.0025(13) 0.0190(12) 0.0041(13)
C13 0.0329(15) 0.0336(16) 0.0529(16) 0.0111(13) 0.0139(13) -0.0053(13)
C14 0.0212(11) 0.0268(13) 0.0183(10) 0.0050(10) 0.0050(9) 0.0017(10)
C15 0.0273(13) 0.0435(17) 0.0253(12) -0.0026(12) 0.0007(10) 0.0057(12)
C16 0.0428(16) 0.0505(19) 0.0289(13) -0.0089(13) 0.0112(12) 0.0069(15)
C17 0.0308(14) 0.0441(17) 0.0400(14) 0.0057(14) 0.0189(12) 0.0108(13)
C18 0.0195(12) 0.0465(18) 0.0365(14) 0.0091(13) 0.0054(10) 0.0008(12)
C19 0.0252(13) 0.0327(15) 0.0236(11) 0.0038(11) 0.0052(10) -0.0013(11)
C20 0.0197(11) 0.0323(14) 0.0179(10) 0.0007(10) 0.0002(9) 0.0045(11)
C21 0.0379(15) 0.0329(15) 0.0263(12) -0.0053(11) 0.0054(11) -0.0018(12)
C22 0.0471(17) 0.0488(19) 0.0287(13) -0.0031(13) 0.0179(12) -0.0036(15)
C23 0.0447(17) 0.0430(18) 0.0337(14) 0.0094(13) 0.0109(12) -0.0045(14)
C24 0.0421(15) 0.0262(14) 0.0369(13) 0.0054(12) 0.0031(12) 0.0028(13)
C25 0.0313(13) 0.0316(15) 0.0262(12) 0.0018(11) 0.0038(10) 0.0057(12)

loop_
_atom_type_symbol
_atom_type_description
_atom_type_scat_dispersion_real
_atom_type_scat_dispersion_imag
_atom_type_scat_source
Fe Fe 0.3463 0.8444 'International Tables Vol C Tables 4.2.6.8 and 6.1.1.4'
Cl Cl 0.1484 0.1585 'International Tables Vol C Tables 4.2.6.8 and 6.1.1.4'
P P 0.1023 0.0942 'International Tables Vol C Tables 4.2.6.8 and 6.1.1.4'
N N 0.0061 0.0033 'International Tables Vol C Tables 4.2.6.8 and 6.1.1.4'
C C 0.0033 0.0016 'International Tables Vol C Tables 4.2.6.8 and 6.1.1.4'
H H 0.0000 0.0000 'International Tables Vol C Tables 4.2.6.8 and 6.1.1.4'

loop_
_geom_angle_atom_site_label_1
_geom_angle_atom_site_label_2
_geom_angle_atom_site_label_3
_geom_angle
C2 Fe1 C1 41.43(8)
C2 Fe1 C8 116.68(9)
C1 Fe1 C8 150.86(10)
C2 Fe1 C5 69.24(9)
C1 Fe1 C5 40.83(8)
C8 Fe1 C5 166.96(10)
C2 Fe1 C7 108.57(10)
C1 Fe1 C7 118.40(10)
C8 Fe1 C7 40.34(10)
C5 Fe1 C7 151.41(10)
C2 Fe1 C9 149.16(10)
C1 Fe1 C9 167.97(10)
C8 Fe1 C9 40.28(10)
C5 Fe1 C9 129.03(10)
C7 Fe1 C9 67.78(10)
C2 Fe1 C10 169.16(10)
C1 Fe1 C10 130.29(10)
C8 Fe1 C10 67.68(10)
C5 Fe1 C10 108.77(10)
C7 Fe1 C10 67.75(11)
C9 Fe1 C10 40.23(10)
C2 Fe1 C4 68.71(9)
C1 Fe1 C4 68.18(9)
C8 Fe1 C4 129.01(10)
C5 Fe1 C4 40.21(8)
C7 Fe1 C4 167.57(10)
C9 Fe1 C4 107.94(10)
C10 Fe1 C4 117.14(11)
C2 Fe1 C6 130.57(10)
C1 Fe1 C6 109.69(9)
C8 Fe1 C6 67.73(10)
C5 Fe1 C6 118.31(10)
C7 Fe1 C6 40.38(11)
C9 Fe1 C6 67.63(10)
C10 Fe1 C6 40.17(11)
C4 Fe1 C6 150.27(11)
C2 Fe1 C3 41.17(8)
C1 Fe1 C3 69.09(8)
C8 Fe1 C3 107.48(9)
C5 Fe1 C3 68.68(9)
C7 Fe1 C3 129.44(10)
C9 Fe1 C3 115.96(9)
C10 Fe1 C3 149.02(10)
C4 Fe1 C3 40.68(8)
C6 Fe1 C3 168.63(11)
C1 P1 Cl2 100.94(8)
C1 P1 Cl1 96.76(7)
Cl2 P1 Cl1 95.68(4)
C3 P2 C14 101.51(10)
C3 P2 C20 100.46(10)
C14 P2 C20 103.96(10)
C12 N1 C13 111.78(18)
C12 N1 C11 110.52(19)
C13 N1 C11 111.9(2)
C5 C1 C2 107.73(19)
C5 C1 P1 132.96(17)
C2 C1 P1 119.17(17)
C5 C1 Fe1 69.62(11)
C2 C1 Fe1 68.87(11)
P1 C1 Fe1 123.34(12)
C3 C2 C1 107.72(19)
C3 C2 C11 131.1(2)
C1 C2 C11 121.11(19)
C3 C2 Fe1 70.37(11)
C1 C2 Fe1 69.70(11)
C11 C2 Fe1 128.09(16)
C4 C3 C2 106.99(18)
C4 C3 P2 129.21(16)
C2 C3 P2 123.59(16)
C4 C3 Fe1 69.38(12)
C2 C3 Fe1 68.46(12)
P2 C3 Fe1 123.14(11)
C5 C4 C3 109.38(19)
C5 C4 Fe1 69.65(13)
C3 C4 Fe1 69.93(13)
C4 C5 C1 108.16(19)
C4 C5 Fe1 70.14(12)
C1 C5 Fe1 69.56(12)
C10 C6 C7 107.9(2)
C10 C6 Fe1 69.79(15)
C7 C6 Fe1 69.58(15)
C8 C7 C6 107.8(2)
C8 C7 Fe1 69.80(15)
C6 C7 Fe1 70.04(15)
C9 C8 C7 108.1(2)
C9 C8 Fe1 69.97(14)
C7 C8 Fe1 69.86(13)
C10 C9 C8 108.0(2)
C10 C9 Fe1 69.92(13)
C8 C9 Fe1 69.75(13)
C6 C10 C9 108.2(2)
C6 C10 Fe1 70.04(14)
C9 C10 Fe1 69.85(14)
N1 C11 C2 107.57(18)
C19 C14 C15 118.8(2)
C19 C14 P2 116.83(17)
C15 C14 P2 124.35(17)
C14 C15 C16 119.8(2)
C17 C16 C15 120.9(2)
C16 C17 C18 119.7(2)
C17 C18 C19 119.8(2)
C18 C19 C14 121.0(2)
C25 C20 C21 118.5(2)
C25 C20 P2 125.34(17)
C21 C20 P2 116.18(19)
C22 C21 C20 120.6(2)
C23 C22 C21 120.1(2)
C22 C23 C24 120.0(2)
C23 C24 C25 120.4(3)
C24 C25 C20 120.4(2)

loop_
_geom_bond_atom_site_label_1
_geom_bond_atom_site_label_2
_geom_bond_distance
Fe1 C2 2.030(2)
Fe1 C1 2.041(2)
Fe1 C8 2.042(2)
Fe1 C5 2.042(2)
Fe1 C7 2.043(3)
Fe1 C9 2.045(2)
Fe1 C10 2.046(2)
Fe1 C4 2.049(2)
Fe1 C6 2.049(3)
Fe1 C3 2.056(2)
Cl1 P1 2.1224(9)
Cl2 P1 2.0922(8)
P1 C1 1.799(2)
P2 C3 1.818(2)
P2 C14 1.830(2)
P2 C20 1.835(2)
N1 C12 1.458(3)
N1 C13 1.459(3)
N1 C11 1.468(3)
C1 C5 1.424(3)
C1 C2 1.440(3)
C2 C3 1.437(3)
C2 C11 1.496(3)
C3 C4 1.427(3)
C4 C5 1.406(3)
C6 C10 1.406(4)
C6 C7 1.412(4)
C7 C8 1.408(3)
C8 C9 1.407(4)
C9 C10 1.407(4)
C14 C19 1.389(3)
C14 C15 1.389(3)
C15 C16 1.393(3)
C16 C17 1.376(4)
C17 C18 1.378(4)
C18 C19 1.388(3)
C20 C25 1.386(3)
C20 C21 1.392(3)
C21 C22 1.387(3)
C22 C23 1.366(4)
C23 C24 1.376(3)
C24 C25 1.384(3)
